data_1516565
loop_
_publ_author_name
'Zeng, Bi-Shun'
'Yu, Xinyi'
'Siu, Paul W.'
'Scheidt, Karl A.'

_publ_section_title
;
 Catalytic enantioselective synthesis of 2-aryl-chromenes
;
_journal_issue 6
_journal_name_full 'Chemical Science'
_journal_page_first 2277
_journal_paper_doi 10.1039/c4sc00423j
_journal_volume 5
_journal_year 2014
_chemical_absolute_configuration ad
_chemical_formula_moiety 'C52 H70 N O4 P'
_chemical_formula_sum 'C52 H70 N O4 P'
_chemical_formula_weight 804.06
_chemical_name_systematic
;
 ?
;
_space_group_crystal_system orthorhombic
_space_group_IT_number 19
_space_group_name_Hall 'P 2ac 2ab'
_space_group_name_H-M_alt 'P 21 21 21'
_symmetry_space_group_name_Hall 'P 2ac 2ab'
_symmetry_space_group_name_H-M 'P 21 21 21'
_atom_sites_solution_hydrogens geom
_audit_creation_date 2014-01-30
_audit_creation_method
;
Olex2 1.2
(compiled 2013.12.10 svn.r2850 for OlexSys, GUI svn.r4736)
;
_cell_angle_alpha 90
_cell_angle_beta 90
_cell_angle_gamma 90
_cell_formula_units_Z 8
_cell_length_a 13.3371(4)
_cell_length_b 19.9237(6)
_cell_length_c 34.7236(10)
_cell_measurement_reflns_used 9580
_cell_measurement_temperature 100(2)
_cell_measurement_theta_max 65.02
_cell_measurement_theta_min 2.56
_cell_volume 9226.9(5)
_computing_molecular_graphics 'Olex2 (Dolomanov et al., 2009)'
_computing_publication_material 'Olex2 (Dolomanov et al., 2009)'
_computing_structure_refinement 'ShelXL (Sheldrick, 2008)'
_diffrn_ambient_temperature 99.96
_diffrn_measured_fraction_theta_full 0.942
_diffrn_measured_fraction_theta_max 0.997
_diffrn_measurement_device_type 'Bruker APEX-II CCD'
_diffrn_measurement_method '\f and \w scans'
_diffrn_radiation_monochromator graphite
_diffrn_radiation_type CuK\a
_diffrn_radiation_wavelength 1.54178
_diffrn_reflns_av_R_equivalents 0.0378
_diffrn_reflns_av_unetI/netI 0.0250
_diffrn_reflns_Laue_measured_fraction_full 0.942
_diffrn_reflns_Laue_measured_fraction_max 0.997
_diffrn_reflns_limit_h_max 15
_diffrn_reflns_limit_h_min -15
_diffrn_reflns_limit_k_max 23
_diffrn_reflns_limit_k_min -23
_diffrn_reflns_limit_l_max 37
_diffrn_reflns_limit_l_min -40
_diffrn_reflns_number 113484
_diffrn_reflns_point_group_measured_fraction_full 0.935
_diffrn_reflns_point_group_measured_fraction_max 0.991
_diffrn_reflns_theta_full 67.679
_diffrn_reflns_theta_max 65.073
_diffrn_reflns_theta_min 2.545
_diffrn_standards_number 0
_exptl_absorpt_coefficient_mu 0.866
_exptl_absorpt_correction_T_max 0.7526
_exptl_absorpt_correction_T_min 0.7032
_exptl_absorpt_correction_type multi-scan
_exptl_absorpt_process_details
;
SADABS-2008/1 (Bruker,2008) was used for absorption correction.
wR2(int) was 0.0729 before and 0.0593 after correction.
The Ratio of minimum to maximum transmission is 0.9344.
The \l/2 correction factor is 0.0015.
;
_exptl_crystal_colour colourless
_exptl_crystal_density_diffrn 1.158
_exptl_crystal_description block
_exptl_crystal_F_000 3488
_exptl_crystal_size_max 0.291
_exptl_crystal_size_mid 0.191
_exptl_crystal_size_min 0.171
_refine_diff_density_max 0.746
_refine_diff_density_min -0.225
_refine_diff_density_rms 0.043
_refine_ls_abs_structure_details
;
 Flack x determined using 6735 quotients [(I+)-(I-)]/[(I+)+(I-)]
 (Parsons and Flack (2004), Acta Cryst. A60, s61).
;
_refine_ls_abs_structure_Flack 0.014(3)
_refine_ls_extinction_method none
_refine_ls_goodness_of_fit_ref 1.033
_refine_ls_hydrogen_treatment mixed
_refine_ls_matrix_type full
_refine_ls_number_parameters 1065
_refine_ls_number_reflns 15587
_refine_ls_number_restraints 0
_refine_ls_restrained_S_all 1.033
_refine_ls_R_factor_all 0.0357
_refine_ls_R_factor_gt 0.0349
_refine_ls_shift/su_max 0.001
_refine_ls_shift/su_mean 0.000
_refine_ls_structure_factor_coef Fsqd
_refine_ls_weighting_details
;
 w=1/[\s^2^(Fo^2^)+(0.0572P)^2^+3.0097P]
 where P=(Fo^2^+2Fc^2^)/3
;
_refine_ls_weighting_scheme calc
_refine_ls_wR_factor_gt 0.0937
_refine_ls_wR_factor_ref 0.0948
_reflns_Friedel_coverage 0.814
_reflns_Friedel_fraction_full 0.925
_reflns_Friedel_fraction_max 0.983
_reflns_number_gt 15189
_reflns_number_total 15587
_reflns_threshold_expression 'I > 2\s(I)'
_cod_data_source_file c4sc00423j2.cif
_cod_data_source_block cu_bz06_94_0m
_cod_database_code 1516565
_shelxl_version_number 2012-9
_shelx_space_group_comment
;
The symmetry employed for this shelxl refinement is uniquely defined
by the following loop, which should always be used as a source of
symmetry information in preference to the above space-group names.
They are only intended as comments.
;
_shelx_estimated_absorpt_t_max 0.866
_shelx_estimated_absorpt_t_min 0.787
_olex2_refinement_description
;
1. Fixed Uiso
 At 1.2 times of:
  All C(H) groups, All C(H,H) groups
 At 1.5 times of:
  All C(H,H,H) groups
2.a Ternary CH refined with riding coordinates:
 C60(H60), C59(H59), C8(H8), C7(H7)
2.b Secondary CH2 refined with riding coordinates:
 C28(H28A,H28B), C1(H1A,H1B), C48(H48A,H48B), C53(H53A,H53B), C57(H57A,H57B),
 C90(H90A,H90B), C56(H56A,H56B), C26(H26A,H26B), C78(H78A,H78B), C100(H10J,
 H10K), C68(H68A,H68B), C88(H88A,H88B), C36(H36A,H36B), C2(H2A,H2B), C38(H38A,
 H38B), C46(H46A,H46B), C80(H80A,H80B), C5(H5A,H5B), C16(H16A,H16B), C98(H98A,
 H98B), C54(H54A,H54B), C4(H4A,H4B), C70(H70A,H70B), C18(H18A,H18B), C55(H55A,
 H55B), C3(H3A,H3B)
2.c Aromatic/amide H refined with riding coordinates:
 C33(H33), C67(H67), C31(H31), C85(H85), C95(H95), C45(H45), C77(H77),
 C25(H25), C35(H35), C21(H21), C97(H97), C87(H87), C73(H73), C41(H41), C23(H23),
  C43(H43), C93(H93), C83(H83), C75(H75), C63(H63), C65(H65), C13(H13),
 C15(H15), C11(H11)
2.d Idealised Me refined as rotating group:
 C47(H47A,H47B,H47C), C103(H10A,H10B,H10C), C51(H51A,H51B,H51C), C49(H49A,H49B,
 H49C), C99(H99A,H99B,H99C), C101(H10D,H10E,H10F), C104(H10G,H10H,H10I),
 C52(H52A,H52B,H52C), C19(H19A,H19B,H19C), C69(H69A,H69B,H69C), C39(H39A,H39B,
 H39C), C71(H71A,H71B,H71C), C37(H37A,H37B,H37C), C81(H81A,H81B,H81C), C17(H17A,
 H17B,H17C), C27(H27A,H27B,H27C), C79(H79A,H79B,H79C), C89(H89A,H89B,H89C),
 C91(H91A,H91B,H91C), C29(H29A,H29B,H29C)
;

loop_
_space_group_symop_operation_xyz
'x, y, z'
'-x+1/2, -y, z+1/2'
'x+1/2, -y+1/2, -z'
'-x, y+1/2, -z+1/2'

loop_
_atom_site_label
_atom_site_type_symbol
_atom_site_fract_x
_atom_site_fract_y
_atom_site_fract_z
_atom_site_U_iso_or_equiv
_atom_site_adp_type
_atom_site_occupancy
_atom_site_site_symmetry_order
_atom_site_calc_flag
_atom_site_refinement_flags_posn
P1 P 0.28959(4) 0.23642(3) 0.65777(2) 0.01977(14) Uani 1 1 d .
P2 P 0.68744(4) 0.71537(3) 0.34203(2) 0.01736(13) Uani 1 1 d .
O6 O 0.57128(12) 0.70256(8) 0.32686(4) 0.0185(3) Uani 1 1 d .
O4 O 0.52965(12) 0.13938(8) 0.59470(5) 0.0195(3) Uani 1 1 d .
O3 O 0.51174(12) 0.23602(8) 0.56037(5) 0.0201(3) Uani 1 1 d .
O7 O 0.47426(12) 0.73003(8) 0.44205(5) 0.0189(3) Uani 1 1 d .
O5 O 0.66222(12) 0.78016(8) 0.37062(5) 0.0197(3) Uani 1 1 d .
O2 O 0.40122(12) 0.21963(8) 0.67659(4) 0.0184(3) Uani 1 1 d .
C40 C 0.43783(17) 0.10091(12) 0.67234(7) 0.0171(5) Uani 1 1 d .
O8 O 0.44761(12) 0.62996(8) 0.41203(5) 0.0191(3) Uani 1 1 d .
O1 O 0.32621(13) 0.29915(8) 0.62942(5) 0.0226(4) Uani 1 1 d .
C33 C 0.77255(19) 0.22553(13) 0.68263(7) 0.0246(5) Uani 1 1 d .
H33 H 0.8406 0.2379 0.6865 0.030 Uiso 1 1 calc R
N2 N 0.72931(15) 0.75805(10) 0.30457(6) 0.0214(4) Uani 1 1 d .
C92 C 0.54007(16) 0.58312(12) 0.33330(7) 0.0171(5) Uani 1 1 d .
C60 C 0.52451(17) 0.66290(11) 0.39067(7) 0.0165(5) Uani 1 1 d .
H60 H 0.5905 0.6427 0.3979 0.020 Uiso 1 1 calc R
C67 C 0.61046(19) 0.85902(13) 0.46316(7) 0.0222(5) Uani 1 1 d .
H67 H 0.6204 0.8237 0.4812 0.027 Uiso 1 1 calc R
C59 C 0.52178(18) 0.73584(12) 0.40526(7) 0.0183(5) Uani 1 1 d .
H59 H 0.4776 0.7628 0.3879 0.022 Uiso 1 1 calc R
C96 C 0.57013(17) 0.46477(12) 0.34581(7) 0.0197(5) Uani 1 1 d .
C31 C 0.59924(19) 0.25612(12) 0.67875(6) 0.0199(5) Uani 1 1 d .
H31 H 0.5480 0.2891 0.6807 0.024 Uiso 1 1 calc R
C72 C 0.70451(18) 0.73795(11) 0.43410(7) 0.0184(5) Uani 1 1 d .
C85 C 0.20152(19) 0.70087(14) 0.32023(7) 0.0266(6) Uani 1 1 d .
H85 H 0.1332 0.7115 0.3156 0.032 Uiso 1 1 calc R
C95 C 0.59818(18) 0.45653(12) 0.30775(7) 0.0222(5) Uani 1 1 d .
H95 H 0.6202 0.4137 0.2992 0.027 Uiso 1 1 calc R
C45 C 0.41899(17) 0.04779(12) 0.64747(7) 0.0202(5) Uani 1 1 d .
H45 H 0.4219 0.0551 0.6205 0.024 Uiso 1 1 calc R
N1 N 0.24324(15) 0.28207(11) 0.69309(6) 0.0248(5) Uani 1 1 d .
C94 C 0.59496(18) 0.50957(12) 0.28167(7) 0.0207(5) Uani 1 1 d .
C77 C 0.68393(18) 0.69528(11) 0.46470(7) 0.0193(5) Uani 1 1 d .
H77 H 0.6166 0.6821 0.4694 0.023 Uiso 1 1 calc R
C102 C 0.40446(18) 0.67597(12) 0.43929(7) 0.0201(5) Uani 1 1 d .
C47 C 0.5004(2) -0.03634(14) 0.77996(8) 0.0309(6) Uani 1 1 d .
H47A H 0.5016 -0.0432 0.8079 0.046 Uiso 1 1 calc GR
H47B H 0.5644 -0.0172 0.7716 0.046 Uiso 1 1 calc GR
H47C H 0.4896 -0.0795 0.7670 0.046 Uiso 1 1 calc GR
C62 C 0.60724(18) 0.84429(12) 0.42388(7) 0.0206(5) Uani 1 1 d .
C50 C 0.57793(18) 0.18065(12) 0.56614(7) 0.0210(5) Uani 1 1 d .
C25 C 0.30069(19) 0.21055(12) 0.53641(7) 0.0225(5) Uani 1 1 d .
H25 H 0.3672 0.1954 0.5319 0.027 Uiso 1 1 calc R
C84 C 0.2736(2) 0.75076(14) 0.31596(7) 0.0258(6) Uani 1 1 d .
C35 C 0.64906(18) 0.14160(12) 0.66885(7) 0.0197(5) Uani 1 1 d .
H35 H 0.6321 0.0962 0.6637 0.024 Uiso 1 1 calc R
C44 C 0.39581(18) -0.01617(12) 0.66135(7) 0.0217(5) Uani 1 1 d .
C82 C 0.40132(18) 0.67016(12) 0.33490(6) 0.0187(5) Uani 1 1 d .
C9 C 0.46647(17) 0.17154(11) 0.65830(7) 0.0172(5) Uani 1 1 d .
C21 C 0.1836(2) 0.27644(13) 0.57276(7) 0.0265(6) Uani 1 1 d .
H21 H 0.1701 0.3069 0.5932 0.032 Uiso 1 1 calc R
C97 C 0.54031(17) 0.52860(12) 0.35822(7) 0.0188(5) Uani 1 1 d .
H97 H 0.5199 0.5347 0.3842 0.023 Uiso 1 1 calc R
C66 C 0.59943(19) 0.92440(13) 0.47640(8) 0.0254(5) Uani 1 1 d .
C61 C 0.50900(17) 0.65389(11) 0.34623(7) 0.0168(5) Uani 1 1 d .
C32 C 0.6986(2) 0.27454(13) 0.68460(7) 0.0239(5) Uani 1 1 d .
C42 C 0.41215(17) 0.02625(13) 0.72676(7) 0.0214(5) Uani 1 1 d .
C64 C 0.5816(2) 0.96233(14) 0.41013(8) 0.0287(6) Uani 1 1 d .
C87 C 0.32698(18) 0.62114(12) 0.33849(7) 0.0208(5) Uani 1 1 d .
H87 H 0.3453 0.5770 0.3461 0.025 Uiso 1 1 calc R
C73 C 0.80425(19) 0.75627(12) 0.42749(7) 0.0229(5) Uani 1 1 d .
H73 H 0.8196 0.7851 0.4065 0.028 Uiso 1 1 calc R
C28 C 0.2439(2) 0.13891(14) 0.48039(8) 0.0320(6) Uani 1 1 d .
H28A H 0.1906 0.1432 0.4607 0.038 Uiso 1 1 calc R
H28B H 0.3085 0.1509 0.4681 0.038 Uiso 1 1 calc R
C1 C 0.2934(2) 0.33962(13) 0.71081(8) 0.0265(6) Uani 1 1 d .
H1A H 0.3581 0.3479 0.6976 0.032 Uiso 1 1 calc R
H1B H 0.3076 0.3297 0.7382 0.032 Uiso 1 1 calc R
C48 C 0.3819(2) -0.07458(13) 0.63359(8) 0.0257(5) Uani 1 1 d .
H48A H 0.4459 -0.0825 0.6199 0.031 Uiso 1 1 calc R
H48B H 0.3664 -0.1155 0.6487 0.031 Uiso 1 1 calc R
C8 C 0.45416(17) 0.17752(12) 0.61377(7) 0.0178(5) Uani 1 1 d .
H8 H 0.3872 0.1589 0.6065 0.021 Uiso 1 1 calc R
C53 C 0.8318(2) 0.74658(14) 0.29075(8) 0.0286(6) Uani 1 1 d .
H53A H 0.8309 0.7416 0.2624 0.034 Uiso 1 1 calc R
H53B H 0.8577 0.7043 0.3019 0.034 Uiso 1 1 calc R
C103 C 0.30290(19) 0.70091(13) 0.42552(7) 0.0241(5) Uani 1 1 d .
H10A H 0.2726 0.7293 0.4454 0.036 Uiso 1 1 calc GR
H10B H 0.2591 0.6625 0.4204 0.036 Uiso 1 1 calc GR
H10C H 0.3115 0.7271 0.4019 0.036 Uiso 1 1 calc GR
C57 C 0.6854(2) 0.82166(13) 0.29151(7) 0.0248(5) Uani 1 1 d .
H57A H 0.6179 0.8272 0.3030 0.030 Uiso 1 1 calc R
H57B H 0.6780 0.8210 0.2631 0.030 Uiso 1 1 calc R
C51 C 0.5851(2) 0.13930(13) 0.52965(7) 0.0267(6) Uani 1 1 d .
H51A H 0.6185 0.0966 0.5353 0.040 Uiso 1 1 calc GR
H51B H 0.6238 0.1640 0.5103 0.040 Uiso 1 1 calc GR
H51C H 0.5176 0.1305 0.5197 0.040 Uiso 1 1 calc GR
C20 C 0.28196(19) 0.25528(12) 0.56651(7) 0.0223(5) Uani 1 1 d .
C10 C 0.3879(2) 0.35775(13) 0.57476(7) 0.0266(6) Uani 1 1 d .
C41 C 0.43414(17) 0.08941(12) 0.71216(7) 0.0197(5) Uani 1 1 d .
H41 H 0.4469 0.1254 0.7294 0.024 Uiso 1 1 calc R
C49 C 0.2995(2) -0.06415(13) 0.60389(8) 0.0284(6) Uani 1 1 d .
H49A H 0.2353 -0.0576 0.6171 0.043 Uiso 1 1 calc GR
H49B H 0.2953 -0.1037 0.5872 0.043 Uiso 1 1 calc GR
H49C H 0.3149 -0.0245 0.5883 0.043 Uiso 1 1 calc GR
C30 C 0.57354(17) 0.18990(12) 0.67000(6) 0.0179(5) Uani 1 1 d .
C90 C 0.1469(2) 0.58221(15) 0.33566(8) 0.0319(6) Uani 1 1 d .
H90A H 0.1506 0.5514 0.3133 0.038 Uiso 1 1 calc R
H90B H 0.0802 0.6040 0.3352 0.038 Uiso 1 1 calc R
C23 C 0.1258(2) 0.21015(14) 0.52003(7) 0.0272(6) Uani 1 1 d .
H23 H 0.0726 0.1949 0.5041 0.033 Uiso 1 1 calc R
C22 C 0.1050(2) 0.25422(14) 0.54992(8) 0.0289(6) Uani 1 1 d .
C99 C 0.5466(2) 0.44746(14) 0.22060(8) 0.0321(6) Uani 1 1 d .
H99A H 0.5658 0.4408 0.1936 0.048 Uiso 1 1 calc GR
H99B H 0.4785 0.4658 0.2218 0.048 Uiso 1 1 calc GR
H99C H 0.5486 0.4044 0.2342 0.048 Uiso 1 1 calc GR
C43 C 0.39125(18) -0.02570(12) 0.70095(7) 0.0228(5) Uani 1 1 d .
H43 H 0.3735 -0.0686 0.7107 0.027 Uiso 1 1 calc R
C93 C 0.56693(18) 0.57283(12) 0.29477(7) 0.0195(5) Uani 1 1 d .
H93 H 0.5660 0.6096 0.2773 0.023 Uiso 1 1 calc R
C101 C 0.6631(2) 0.41182(14) 0.40127(8) 0.0300(6) Uani 1 1 d .
H10D H 0.7253 0.4147 0.3863 0.045 Uiso 1 1 calc GR
H10E H 0.6650 0.3718 0.4177 0.045 Uiso 1 1 calc GR
H10F H 0.6562 0.4519 0.4174 0.045 Uiso 1 1 calc GR
C83 C 0.37396(19) 0.73446(13) 0.32308(7) 0.0216(5) Uani 1 1 d .
H83 H 0.4242 0.7677 0.3198 0.026 Uiso 1 1 calc R
C104 C 0.3974(2) 0.64046(13) 0.47776(7) 0.0254(5) Uani 1 1 d .
H10G H 0.4645 0.6264 0.4860 0.038 Uiso 1 1 calc GR
H10H H 0.3541 0.6009 0.4752 0.038 Uiso 1 1 calc GR
H10I H 0.3690 0.6711 0.4970 0.038 Uiso 1 1 calc GR
C56 C 0.7516(2) 0.88049(13) 0.30324(8) 0.0324(6) Uani 1 1 d .
H56A H 0.7234 0.9226 0.2927 0.039 Uiso 1 1 calc R
H56B H 0.7526 0.8843 0.3317 0.039 Uiso 1 1 calc R
C26 C -0.0005(2) 0.27998(16) 0.55711(8) 0.0350(7) Uani 1 1 d .
H26A H 0.0008 0.3297 0.5572 0.042 Uiso 1 1 calc R
H26B H -0.0440 0.2656 0.5355 0.042 Uiso 1 1 calc R
C78 C 0.9879(2) 0.75614(15) 0.44310(8) 0.0306(6) Uani 1 1 d .
H78A H 0.9890 0.8057 0.4411 0.037 Uiso 1 1 calc R
H78B H 1.0305 0.7433 0.4652 0.037 Uiso 1 1 calc R
C24 C 0.2231(2) 0.18768(13) 0.51278(7) 0.0253(5) Uani 1 1 d .
C7 C 0.46368(18) 0.24826(12) 0.59642(6) 0.0186(5) Uani 1 1 d .
H7 H 0.5098 0.2754 0.6130 0.022 Uiso 1 1 calc R
C86 C 0.22667(19) 0.63568(14) 0.33118(7) 0.0241(5) Uani 1 1 d .
C76 C 0.76008(19) 0.67120(12) 0.48874(7) 0.0216(5) Uani 1 1 d .
C75 C 0.85816(19) 0.69099(13) 0.48151(7) 0.0227(5) Uani 1 1 d .
H75 H 0.9105 0.6754 0.4978 0.027 Uiso 1 1 calc R
C100 C 0.5743(2) 0.40714(12) 0.37396(7) 0.0242(5) Uani 1 1 d .
H10J H 0.5784 0.3644 0.3595 0.029 Uiso 1 1 calc R
H10K H 0.5115 0.4064 0.3892 0.029 Uiso 1 1 calc R
C74 C 0.88119(19) 0.73338(13) 0.45078(7) 0.0238(5) Uani 1 1 d .
C68 C 0.5646(3) 1.01896(15) 0.38162(9) 0.0387(7) Uani 1 1 d .
H68A H 0.5871 1.0043 0.3558 0.046 Uiso 1 1 calc R
H68B H 0.6060 1.0580 0.3893 0.046 Uiso 1 1 calc R
C88 C 0.2453(2) 0.82208(14) 0.30568(8) 0.0329(6) Uani 1 1 d .
H88A H 0.1767 0.8226 0.2948 0.040 Uiso 1 1 calc R
H88B H 0.2918 0.8392 0.2857 0.040 Uiso 1 1 calc R
C36 C 0.7254(2) 0.34737(14) 0.69148(9) 0.0330(6) Uani 1 1 d .
H36A H 0.7961 0.3503 0.7000 0.040 Uiso 1 1 calc R
H36B H 0.6827 0.3654 0.7124 0.040 Uiso 1 1 calc R
C34 C 0.74899(19) 0.15867(13) 0.67513(7) 0.0232(5) Uani 1 1 d .
C63 C 0.5913(2) 0.89633(13) 0.39768(8) 0.0257(5) Uani 1 1 d .
H63 H 0.5871 0.8865 0.3710 0.031 Uiso 1 1 calc R
C12 C 0.4070(3) 0.47751(16) 0.58467(10) 0.0435(8) Uani 1 1 d .
C2 C 0.2277(2) 0.40199(14) 0.70793(9) 0.0352(7) Uani 1 1 d .
H2A H 0.2599 0.4396 0.7219 0.042 Uiso 1 1 calc R
H2B H 0.2204 0.4151 0.6806 0.042 Uiso 1 1 calc R
C38 C 0.83018(19) 0.10550(14) 0.67290(8) 0.0280(6) Uani 1 1 d .
H38A H 0.8245 0.0819 0.6479 0.034 Uiso 1 1 calc R
H38B H 0.8965 0.1278 0.6736 0.034 Uiso 1 1 calc R
C6 C 0.36416(19) 0.28778(12) 0.59105(7) 0.0215(5) Uani 1 1 d .
C46 C 0.41514(19) 0.01181(13) 0.76959(7) 0.0252(5) Uani 1 1 d .
H46A H 0.3504 -0.0081 0.7776 0.030 Uiso 1 1 calc R
H46B H 0.4242 0.0544 0.7838 0.030 Uiso 1 1 calc R
C80 C 0.7322(2) 0.62559(14) 0.52217(8) 0.0304(6) Uani 1 1 d .
H80A H 0.6784 0.6479 0.5371 0.036 Uiso 1 1 calc R
H80B H 0.7035 0.5838 0.5114 0.036 Uiso 1 1 calc R
C5 C 0.1443(2) 0.26671(14) 0.70881(8) 0.0273(6) Uani 1 1 d .
H5A H 0.1510 0.2529 0.7361 0.033 Uiso 1 1 calc R
H5B H 0.1144 0.2289 0.6943 0.033 Uiso 1 1 calc R
C65 C 0.5862(2) 0.97568(13) 0.44950(8) 0.0284(6) Uani 1 1 d .
H65 H 0.5803 1.0207 0.4582 0.034 Uiso 1 1 calc R
C16 C 0.4089(3) 0.53918(18) 0.61110(11) 0.0560(10) Uani 1 1 d .
H16A H 0.3696 0.5757 0.5990 0.067 Uiso 1 1 calc R
H16B H 0.3763 0.5277 0.6359 0.067 Uiso 1 1 calc R
C52 C 0.67961(19) 0.20441(13) 0.58010(7) 0.0254(5) Uani 1 1 d .
H52A H 0.6708 0.2344 0.6022 0.038 Uiso 1 1 calc GR
H52B H 0.7137 0.2286 0.5593 0.038 Uiso 1 1 calc GR
H52C H 0.7201 0.1656 0.5878 0.038 Uiso 1 1 calc GR
C98 C 0.6198(2) 0.49660(13) 0.23973(8) 0.0288(6) Uani 1 1 d .
H98A H 0.6886 0.4782 0.2379 0.035 Uiso 1 1 calc R
H98B H 0.6185 0.5397 0.2255 0.035 Uiso 1 1 calc R
C19 C 0.3546(2) 0.44174(18) 0.45483(9) 0.0432(8) Uani 1 1 d .
H19A H 0.3124 0.4780 0.4650 0.065 Uiso 1 1 calc GR
H19B H 0.3188 0.3989 0.4571 0.065 Uiso 1 1 calc GR
H19C H 0.3699 0.4505 0.4277 0.065 Uiso 1 1 calc GR
C69 C 0.4550(3) 1.04068(17) 0.37925(10) 0.0474(8) Uani 1 1 d .
H69A H 0.4476 1.0752 0.3593 0.071 Uiso 1 1 calc GR
H69B H 0.4339 1.0590 0.4042 0.071 Uiso 1 1 calc GR
H69C H 0.4132 1.0019 0.3728 0.071 Uiso 1 1 calc GR
C54 C 0.9011(2) 0.80410(16) 0.30166(9) 0.0386(7) Uani 1 1 d .
H54A H 0.9676 0.7971 0.2896 0.046 Uiso 1 1 calc R
H54B H 0.9104 0.8048 0.3299 0.046 Uiso 1 1 calc R
C4 C 0.0760(2) 0.32728(16) 0.70614(10) 0.0403(7) Uani 1 1 d .
H4A H 0.0115 0.3173 0.7190 0.048 Uiso 1 1 calc R
H4B H 0.0621 0.3374 0.6788 0.048 Uiso 1 1 calc R
C39 C 0.8255(2) 0.05417(14) 0.70504(8) 0.0322(6) Uani 1 1 d .
H39A H 0.8382 0.0764 0.7298 0.048 Uiso 1 1 calc GR
H39B H 0.8765 0.0195 0.7007 0.048 Uiso 1 1 calc GR
H39C H 0.7589 0.0334 0.7055 0.048 Uiso 1 1 calc GR
C71 C 0.5021(2) 0.96623(14) 0.53460(8) 0.0314(6) Uani 1 1 d .
H71A H 0.4781 1.0033 0.5185 0.047 Uiso 1 1 calc GR
H71B H 0.5114 0.9820 0.5611 0.047 Uiso 1 1 calc GR
H71C H 0.4527 0.9298 0.5343 0.047 Uiso 1 1 calc GR
C58 C 0.62435(18) 0.77217(12) 0.40919(7) 0.0185(5) Uani 1 1 d .
C70 C 0.6022(2) 0.94048(14) 0.51880(8) 0.0318(6) Uani 1 1 d .
H70A H 0.6544 0.9749 0.5234 0.038 Uiso 1 1 calc R
H70B H 0.6216 0.8996 0.5332 0.038 Uiso 1 1 calc R
C37 C 0.7114(3) 0.39009(14) 0.65532(10) 0.0442(8) Uani 1 1 d .
H37A H 0.7268 0.4371 0.6613 0.066 Uiso 1 1 calc GR
H37B H 0.6418 0.3865 0.6465 0.066 Uiso 1 1 calc GR
H37C H 0.7566 0.3741 0.6351 0.066 Uiso 1 1 calc GR
C13 C 0.4291(3) 0.48383(16) 0.54570(10) 0.0468(8) Uani 1 1 d .
H13 H 0.4427 0.5273 0.5358 0.056 Uiso 1 1 calc R
C81 C 0.8143(2) 0.60642(15) 0.54978(8) 0.0344(6) Uani 1 1 d .
H81A H 0.8654 0.5803 0.5361 0.052 Uiso 1 1 calc GR
H81B H 0.7861 0.5794 0.5707 0.052 Uiso 1 1 calc GR
H81C H 0.8448 0.6471 0.5605 0.052 Uiso 1 1 calc GR
C18 C 0.4509(2) 0.43835(15) 0.47761(8) 0.0341(6) Uani 1 1 d .
H18A H 0.4895 0.4802 0.4735 0.041 Uiso 1 1 calc R
H18B H 0.4920 0.4005 0.4680 0.041 Uiso 1 1 calc R
C55 C 0.8579(2) 0.87117(16) 0.28845(9) 0.0394(7) Uani 1 1 d .
H55A H 0.9007 0.9082 0.2981 0.047 Uiso 1 1 calc R
H55B H 0.8578 0.8730 0.2600 0.047 Uiso 1 1 calc R
C15 C 0.4066(2) 0.36651(13) 0.53546(8) 0.0268(6) Uani 1 1 d .
H15 H 0.4017 0.3290 0.5187 0.032 Uiso 1 1 calc R
C3 C 0.1248(2) 0.38813(16) 0.72520(11) 0.0457(8) Uani 1 1 d .
H3A H 0.0813 0.4279 0.7216 0.055 Uiso 1 1 calc R
H3B H 0.1316 0.3799 0.7532 0.055 Uiso 1 1 calc R
C14 C 0.4323(2) 0.42920(14) 0.52037(8) 0.0350(7) Uani 1 1 d .
C17 C 0.5122(4) 0.5635(2) 0.61875(11) 0.0636(11) Uani 1 1 d .
H17A H 0.5095 0.6033 0.6353 0.095 Uiso 1 1 calc GR
H17B H 0.5448 0.5750 0.5943 0.095 Uiso 1 1 calc GR
H17C H 0.5507 0.5281 0.6317 0.095 Uiso 1 1 calc GR
C27 C -0.0464(2) 0.25609(18) 0.59446(10) 0.0434(8) Uani 1 1 d .
H27A H -0.0050 0.2712 0.6161 0.065 Uiso 1 1 calc GR
H27B H -0.0498 0.2070 0.5945 0.065 Uiso 1 1 calc GR
H27C H -0.1141 0.2746 0.5971 0.065 Uiso 1 1 calc GR
C79 C 1.0321(2) 0.72652(18) 0.40672(9) 0.0392(7) Uani 1 1 d .
H79A H 0.9884 0.7370 0.3848 0.059 Uiso 1 1 calc GR
H79B H 1.0376 0.6777 0.4095 0.059 Uiso 1 1 calc GR
H79C H 1.0987 0.7457 0.4023 0.059 Uiso 1 1 calc GR
C89 C 0.2492(3) 0.86798(15) 0.34076(10) 0.0442(8) Uani 1 1 d .
H89A H 0.2314 0.9138 0.3331 0.066 Uiso 1 1 calc GR
H89B H 0.3171 0.8677 0.3515 0.066 Uiso 1 1 calc GR
H89C H 0.2016 0.8520 0.3602 0.066 Uiso 1 1 calc GR
C91 C 0.1560(2) 0.54149(14) 0.37231(8) 0.0327(6) Uani 1 1 d .
H91A H 0.2216 0.5194 0.3730 0.049 Uiso 1 1 calc GR
H91B H 0.1030 0.5075 0.3730 0.049 Uiso 1 1 calc GR
H91C H 0.1494 0.5713 0.3946 0.049 Uiso 1 1 calc GR
C11 C 0.3876(3) 0.41358(15) 0.59917(9) 0.0394(7) Uani 1 1 d .
H11 H 0.3741 0.4079 0.6258 0.047 Uiso 1 1 calc R
C29 C 0.2486(3) 0.06825(18) 0.49357(11) 0.0591(10) Uani 1 1 d .
H29A H 0.3035 0.0631 0.5121 0.089 Uiso 1 1 calc GR
H29B H 0.2605 0.0388 0.4714 0.089 Uiso 1 1 calc GR
H29C H 0.1850 0.0561 0.5059 0.089 Uiso 1 1 calc GR

loop_
_atom_site_aniso_label
_atom_site_aniso_U_11
_atom_site_aniso_U_22
_atom_site_aniso_U_33
_atom_site_aniso_U_23
_atom_site_aniso_U_13
_atom_site_aniso_U_12
P1 0.0179(3) 0.0202(3) 0.0212(3) -0.0034(2) -0.0008(2) 0.0030(2)
P2 0.0173(3) 0.0175(3) 0.0172(3) 0.0005(2) 0.0001(2) -0.0009(2)
O6 0.0196(8) 0.0178(8) 0.0180(8) 0.0010(6) 0.0007(7) -0.0015(7)
O4 0.0204(8) 0.0169(8) 0.0211(8) 0.0007(7) 0.0036(7) 0.0013(7)
O3 0.0226(8) 0.0198(8) 0.0178(8) 0.0013(7) 0.0028(7) 0.0011(7)
O7 0.0187(8) 0.0206(8) 0.0175(8) -0.0025(6) 0.0012(6) -0.0013(7)
O5 0.0220(8) 0.0195(8) 0.0174(8) -0.0003(7) 0.0018(6) -0.0032(7)
O2 0.0192(8) 0.0182(8) 0.0178(8) -0.0010(6) 0.0008(6) 0.0025(7)
C40 0.0113(10) 0.0186(12) 0.0213(11) 0.0016(9) -0.0006(9) 0.0020(9)
O8 0.0187(8) 0.0194(8) 0.0192(8) -0.0022(6) 0.0038(7) -0.0017(7)
O1 0.0288(9) 0.0210(8) 0.0179(8) -0.0020(7) -0.0006(7) 0.0072(7)
C33 0.0194(12) 0.0301(14) 0.0242(13) -0.0014(10) -0.0010(10) -0.0036(10)
N2 0.0211(10) 0.0214(10) 0.0215(10) 0.0025(8) 0.0015(8) -0.0002(8)
C92 0.0120(10) 0.0185(11) 0.0210(12) -0.0019(9) -0.0018(9) -0.0001(9)
C60 0.0154(11) 0.0166(11) 0.0175(11) 0.0002(9) 0.0013(9) -0.0009(9)
C67 0.0228(12) 0.0213(12) 0.0224(12) 0.0009(10) -0.0006(10) -0.0010(10)
C59 0.0199(12) 0.0196(12) 0.0154(11) -0.0009(9) 0.0007(9) 0.0015(10)
C96 0.0160(11) 0.0197(12) 0.0234(12) 0.0003(10) -0.0023(9) -0.0010(9)
C31 0.0229(12) 0.0189(12) 0.0180(11) -0.0010(9) 0.0004(9) 0.0013(10)
C72 0.0204(12) 0.0163(11) 0.0186(11) -0.0059(9) 0.0010(9) -0.0005(10)
C85 0.0190(12) 0.0403(15) 0.0204(12) -0.0049(11) -0.0012(10) 0.0081(11)
C95 0.0197(12) 0.0174(12) 0.0293(13) -0.0031(10) 0.0020(10) 0.0000(10)
C45 0.0175(11) 0.0208(12) 0.0224(12) 0.0013(9) -0.0019(9) 0.0005(9)
N1 0.0203(10) 0.0258(11) 0.0283(11) -0.0079(9) 0.0009(9) 0.0027(9)
C94 0.0172(11) 0.0225(12) 0.0224(12) -0.0020(10) 0.0033(9) -0.0035(10)
C77 0.0185(11) 0.0169(11) 0.0227(12) -0.0024(9) -0.0001(10) 0.0001(9)
C102 0.0209(12) 0.0202(12) 0.0191(12) -0.0020(9) 0.0020(9) -0.0014(10)
C47 0.0339(15) 0.0284(14) 0.0303(14) 0.0056(12) -0.0072(12) 0.0018(12)
C62 0.0201(12) 0.0193(12) 0.0223(12) -0.0030(10) 0.0005(10) -0.0013(10)
C50 0.0238(12) 0.0189(12) 0.0201(12) 0.0013(9) 0.0035(10) 0.0009(10)
C25 0.0252(13) 0.0222(12) 0.0202(12) 0.0024(10) 0.0008(10) 0.0009(10)
C84 0.0252(13) 0.0330(14) 0.0191(12) -0.0015(10) -0.0017(10) 0.0076(11)
C35 0.0227(12) 0.0179(12) 0.0186(12) 0.0006(9) 0.0003(9) 0.0009(10)
C44 0.0181(11) 0.0208(12) 0.0262(12) 0.0006(10) -0.0018(10) -0.0007(10)
C82 0.0190(12) 0.0228(12) 0.0145(11) -0.0040(9) 0.0000(9) 0.0007(10)
C9 0.0167(11) 0.0156(11) 0.0194(11) -0.0006(9) 0.0004(9) 0.0025(9)
C21 0.0303(14) 0.0278(13) 0.0214(12) 0.0022(10) -0.0018(11) 0.0080(11)
C97 0.0173(11) 0.0223(12) 0.0166(11) -0.0009(9) -0.0005(9) -0.0007(9)
C66 0.0235(13) 0.0243(13) 0.0284(13) -0.0058(11) -0.0012(10) -0.0016(11)
C61 0.0174(11) 0.0163(11) 0.0166(11) 0.0012(9) 0.0009(9) -0.0019(9)
C32 0.0249(13) 0.0253(13) 0.0215(12) -0.0024(10) 0.0001(10) -0.0047(11)
C42 0.0148(11) 0.0239(13) 0.0253(13) 0.0052(10) 0.0012(9) 0.0022(10)
C64 0.0266(14) 0.0254(14) 0.0341(14) -0.0010(11) 0.0062(11) -0.0002(11)
C87 0.0210(12) 0.0234(12) 0.0179(11) -0.0028(10) -0.0003(10) -0.0002(10)
C73 0.0254(13) 0.0233(12) 0.0201(12) -0.0040(10) 0.0005(10) -0.0041(10)
C28 0.0366(15) 0.0346(15) 0.0250(13) -0.0042(12) -0.0012(12) -0.0077(12)
C1 0.0256(13) 0.0280(13) 0.0260(13) -0.0075(10) 0.0012(11) -0.0006(11)
C48 0.0250(13) 0.0195(12) 0.0326(14) -0.0022(11) -0.0017(11) -0.0028(10)
C8 0.0170(11) 0.0171(11) 0.0192(12) -0.0014(9) 0.0004(9) 0.0014(9)
C53 0.0262(13) 0.0344(15) 0.0251(13) 0.0053(11) 0.0079(10) 0.0014(11)
C103 0.0207(12) 0.0274(13) 0.0243(12) -0.0052(10) 0.0028(10) -0.0004(10)
C57 0.0284(13) 0.0249(13) 0.0211(12) 0.0049(10) -0.0002(10) 0.0003(11)
C51 0.0308(14) 0.0257(13) 0.0235(13) -0.0009(10) 0.0030(11) 0.0020(11)
C20 0.0280(13) 0.0202(12) 0.0189(11) 0.0050(10) -0.0014(10) 0.0028(10)
C10 0.0362(15) 0.0186(12) 0.0249(13) 0.0025(10) -0.0022(11) 0.0041(11)
C41 0.0162(11) 0.0198(12) 0.0230(12) -0.0005(9) 0.0010(9) 0.0014(9)
C49 0.0261(14) 0.0252(13) 0.0340(14) -0.0055(11) -0.0009(11) -0.0023(11)
C30 0.0186(12) 0.0198(12) 0.0153(11) 0.0025(9) 0.0009(9) -0.0010(9)
C90 0.0195(12) 0.0433(16) 0.0329(15) -0.0086(13) 0.0000(11) -0.0034(12)
C23 0.0277(14) 0.0303(14) 0.0237(13) 0.0080(11) -0.0058(11) -0.0029(11)
C22 0.0290(14) 0.0330(15) 0.0248(13) 0.0094(11) -0.0032(11) 0.0054(12)
C99 0.0390(16) 0.0332(15) 0.0242(13) -0.0050(11) -0.0001(12) 0.0021(13)
C43 0.0189(12) 0.0176(12) 0.0320(14) 0.0059(10) -0.0010(10) -0.0018(10)
C93 0.0169(11) 0.0230(12) 0.0187(12) 0.0004(9) 0.0000(9) -0.0033(10)
C101 0.0285(14) 0.0272(14) 0.0344(15) 0.0098(11) -0.0015(12) 0.0012(11)
C83 0.0221(12) 0.0258(13) 0.0168(11) -0.0011(10) 0.0005(9) 0.0019(10)
C104 0.0273(13) 0.0269(13) 0.0220(12) -0.0015(10) 0.0028(10) -0.0027(11)
C56 0.0457(17) 0.0226(13) 0.0291(14) 0.0046(11) -0.0019(13) -0.0060(12)
C26 0.0279(15) 0.0419(17) 0.0351(16) 0.0051(13) -0.0084(12) 0.0083(12)
C78 0.0226(13) 0.0389(16) 0.0303(14) -0.0024(12) -0.0025(11) -0.0066(12)
C24 0.0296(14) 0.0258(13) 0.0206(12) 0.0050(10) -0.0008(10) -0.0043(11)
C7 0.0220(12) 0.0178(12) 0.0160(11) -0.0006(9) 0.0000(9) 0.0001(10)
C86 0.0187(12) 0.0355(14) 0.0180(12) -0.0049(10) 0.0004(9) -0.0004(11)
C76 0.0241(13) 0.0173(12) 0.0235(12) -0.0021(10) -0.0010(10) 0.0020(10)
C75 0.0229(12) 0.0234(13) 0.0218(12) -0.0059(10) -0.0036(10) 0.0029(10)
C100 0.0259(13) 0.0195(12) 0.0273(13) 0.0006(10) 0.0017(10) 0.0005(10)
C74 0.0213(12) 0.0275(13) 0.0225(12) -0.0074(10) -0.0012(10) -0.0033(10)
C68 0.0531(19) 0.0250(14) 0.0380(16) 0.0027(12) 0.0082(14) 0.0016(13)
C88 0.0277(14) 0.0360(15) 0.0352(15) 0.0052(12) -0.0038(12) 0.0093(12)
C36 0.0288(14) 0.0267(14) 0.0434(16) -0.0109(12) 0.0011(12) -0.0085(12)
C34 0.0209(12) 0.0293(14) 0.0195(11) 0.0007(10) 0.0017(10) 0.0009(10)
C63 0.0263(13) 0.0267(14) 0.0241(13) -0.0008(10) 0.0021(10) -0.0015(11)
C12 0.053(2) 0.0324(16) 0.0454(18) 0.0023(14) 0.0049(15) 0.0011(15)
C2 0.0360(16) 0.0251(14) 0.0444(17) -0.0051(12) 0.0050(13) 0.0017(12)
C38 0.0188(12) 0.0318(14) 0.0333(14) -0.0027(12) 0.0017(11) 0.0031(11)
C6 0.0265(13) 0.0189(12) 0.0190(12) -0.0002(10) 0.0022(10) 0.0031(10)
C46 0.0257(13) 0.0246(13) 0.0252(13) 0.0046(10) 0.0023(10) -0.0010(11)
C80 0.0291(15) 0.0298(14) 0.0322(14) 0.0072(11) -0.0025(12) -0.0001(11)
C5 0.0262(13) 0.0310(14) 0.0247(13) -0.0022(11) 0.0040(10) -0.0007(11)
C65 0.0291(14) 0.0211(13) 0.0351(15) -0.0053(11) 0.0023(11) -0.0004(11)
C16 0.073(3) 0.0400(19) 0.055(2) 0.0020(16) 0.0138(19) 0.0048(18)
C52 0.0241(13) 0.0280(13) 0.0241(12) 0.0009(10) 0.0043(10) -0.0020(11)
C98 0.0345(15) 0.0253(14) 0.0266(13) -0.0028(11) 0.0102(11) -0.0004(12)
C19 0.0350(17) 0.059(2) 0.0360(16) -0.0020(15) 0.0002(13) -0.0035(15)
C69 0.063(2) 0.0368(17) 0.0422(18) 0.0071(14) -0.0034(16) 0.0133(16)
C54 0.0253(14) 0.0482(18) 0.0424(17) 0.0145(14) 0.0001(13) -0.0083(13)
C4 0.0235(14) 0.0437(18) 0.0536(19) -0.0107(15) 0.0063(13) 0.0044(13)
C39 0.0334(15) 0.0286(14) 0.0347(15) -0.0047(12) -0.0026(12) 0.0109(12)
C71 0.0365(16) 0.0294(14) 0.0284(14) -0.0059(11) -0.0007(12) -0.0035(12)
C58 0.0224(12) 0.0172(12) 0.0159(11) -0.0014(9) 0.0007(9) -0.0012(9)
C70 0.0408(16) 0.0266(14) 0.0279(14) -0.0084(11) -0.0061(12) 0.0041(12)
C37 0.055(2) 0.0239(14) 0.0538(19) -0.0022(14) 0.0176(17) -0.0120(14)
C13 0.067(2) 0.0284(15) 0.0452(18) 0.0099(14) 0.0020(16) -0.0054(15)
C81 0.0372(16) 0.0341(15) 0.0317(15) 0.0046(12) -0.0028(12) 0.0007(13)
C18 0.0353(16) 0.0299(15) 0.0371(15) 0.0083(12) 0.0026(13) 0.0038(12)
C55 0.0389(17) 0.0388(17) 0.0405(17) 0.0108(13) -0.0015(13) -0.0164(14)
C15 0.0285(14) 0.0246(13) 0.0273(13) 0.0015(10) 0.0012(11) 0.0047(11)
C3 0.0332(17) 0.0355(17) 0.068(2) -0.0147(16) 0.0129(16) 0.0091(13)
C14 0.0453(17) 0.0269(14) 0.0328(15) 0.0071(12) -0.0036(13) -0.0003(13)
C17 0.096(3) 0.045(2) 0.050(2) -0.0027(17) 0.003(2) -0.017(2)
C27 0.0284(15) 0.053(2) 0.0490(18) 0.0112(16) 0.0029(13) 0.0086(14)
C79 0.0230(14) 0.056(2) 0.0385(16) -0.0051(15) 0.0027(12) -0.0034(13)
C89 0.057(2) 0.0318(16) 0.0442(17) 0.0038(14) 0.0078(16) 0.0164(14)
C91 0.0256(14) 0.0308(14) 0.0417(16) -0.0052(12) 0.0027(12) -0.0062(11)
C11 0.0529(19) 0.0317(16) 0.0337(16) 0.0017(12) 0.0013(14) 0.0005(14)
C29 0.078(3) 0.043(2) 0.057(2) -0.0062(17) 0.019(2) 0.0120(19)

loop_
_atom_type_symbol
_atom_type_description
_atom_type_scat_dispersion_real
_atom_type_scat_dispersion_imag
_atom_type_scat_source
C C 0.0181 0.0091 'International Tables Vol C Tables 4.2.6.8 and 6.1.1.4'
H H 0.0000 0.0000 'International Tables Vol C Tables 4.2.6.8 and 6.1.1.4'
N N 0.0311 0.0180 'International Tables Vol C Tables 4.2.6.8 and 6.1.1.4'
O O 0.0492 0.0322 'International Tables Vol C Tables 4.2.6.8 and 6.1.1.4'
P P 0.2955 0.4335 'International Tables Vol C Tables 4.2.6.8 and 6.1.1.4'

loop_
_geom_angle_atom_site_label_1
_geom_angle_atom_site_label_2
_geom_angle_atom_site_label_3
_geom_angle
O2 P1 O1 96.95(9)
N1 P1 O2 98.90(10)
N1 P1 O1 97.81(10)
O6 P2 O5 96.91(8)
N2 P2 O6 98.35(9)
N2 P2 O5 97.99(9)
C61 O6 P2 119.59(14)
C8 O4 C50 109.37(17)
C50 O3 C7 106.66(17)
C102 O7 C59 106.86(17)
C58 O5 P2 122.71(14)
C9 O2 P1 120.12(14)
C45 C40 C9 123.0(2)
C45 C40 C41 118.8(2)
C41 C40 C9 118.1(2)
C60 O8 C102 109.69(17)
C6 O1 P1 122.09(15)
C32 C33 H33 119.3
C32 C33 C34 121.4(2)
C34 C33 H33 119.3
C53 N2 P2 119.52(17)
C53 N2 C57 113.9(2)
C57 N2 P2 123.56(17)
C97 C92 C61 122.4(2)
C97 C92 C93 118.7(2)
C93 C92 C61 118.8(2)
O8 C60 H60 108.5
O8 C60 C59 104.25(18)
O8 C60 C61 111.39(18)
C59 C60 H60 108.5
C59 C60 C61 115.42(19)
C61 C60 H60 108.5
C62 C67 H67 119.4
C66 C67 H67 119.4
C66 C67 C62 121.2(2)
O7 C59 C60 103.18(18)
O7 C59 H59 108.8
O7 C59 C58 110.44(18)
C60 C59 H59 108.8
C60 C59 C58 116.61(19)
C58 C59 H59 108.8
C95 C96 C97 118.6(2)
C95 C96 C100 121.2(2)
C97 C96 C100 120.1(2)
C32 C31 H31 119.5
C32 C31 C30 121.0(2)
C30 C31 H31 119.5
C77 C72 C73 118.3(2)
C77 C72 C58 124.5(2)
C73 C72 C58 117.0(2)
C84 C85 H85 119.1
C84 C85 C86 121.9(2)
C86 C85 H85 119.1
C96 C95 H95 119.2
C96 C95 C94 121.5(2)
C94 C95 H95 119.2
C40 C45 H45 119.3
C40 C45 C44 121.4(2)
C44 C45 H45 119.3
C1 N1 P1 125.02(18)
C5 N1 P1 120.10(18)
C5 N1 C1 114.9(2)
C95 C94 C98 119.3(2)
C93 C94 C95 118.9(2)
C93 C94 C98 121.8(2)
C72 C77 H77 119.2
C72 C77 C76 121.5(2)
C76 C77 H77 119.2
O7 C102 O8 105.33(18)
O7 C102 C103 110.8(2)
O7 C102 C104 109.52(19)
O8 C102 C103 110.98(19)
O8 C102 C104 107.92(19)
C104 C102 C103 112.0(2)
H47A C47 H47B 109.5
H47A C47 H47C 109.5
H47B C47 H47C 109.5
C46 C47 H47A 109.5
C46 C47 H47B 109.5
C46 C47 H47C 109.5
C67 C62 C58 121.0(2)
C63 C62 C67 119.0(2)
C63 C62 C58 119.9(2)
O4 C50 C51 107.09(19)
O4 C50 C52 111.0(2)
O3 C50 O4 105.15(18)
O3 C50 C51 110.0(2)
O3 C50 C52 110.9(2)
C51 C50 C52 112.4(2)
C20 C25 H25 119.5
C20 C25 C24 121.0(2)
C24 C25 H25 119.5
C85 C84 C83 118.5(2)
C85 C84 C88 121.5(2)
C83 C84 C88 119.9(2)
C30 C35 H35 119.4
C34 C35 H35 119.4
C34 C35 C30 121.2(2)
C45 C44 C48 120.4(2)
C43 C44 C45 118.4(2)
C43 C44 C48 121.1(2)
C87 C82 C61 119.8(2)
C83 C82 C61 121.2(2)
C83 C82 C87 118.9(2)
O2 C9 C40 108.58(18)
O2 C9 C8 108.82(18)
O2 C9 C30 106.73(18)
C40 C9 C8 110.98(19)
C30 C9 C40 111.51(18)
C30 C9 C8 110.08(19)
C20 C21 H21 119.2
C22 C21 H21 119.2
C22 C21 C20 121.7(2)
C92 C97 C96 121.3(2)
C92 C97 H97 119.4
C96 C97 H97 119.4
C67 C66 C65 118.6(2)
C67 C66 C70 121.3(2)
C65 C66 C70 120.1(2)
O6 C61 C92 108.98(18)
O6 C61 C60 107.81(18)
O6 C61 C82 106.21(18)
C92 C61 C60 110.93(18)
C82 C61 C92 111.96(19)
C82 C61 C60 110.73(18)
C33 C32 C31 118.9(2)
C33 C32 C36 121.0(2)
C31 C32 C36 120.1(2)
C41 C42 C43 118.6(2)
C41 C42 C46 121.7(2)
C43 C42 C46 119.6(2)
C63 C64 C68 120.9(3)
C63 C64 C65 118.8(3)
C65 C64 C68 120.3(2)
C82 C87 H87 119.3
C86 C87 C82 121.3(2)
C86 C87 H87 119.3
C72 C73 H73 119.2
C74 C73 C72 121.6(2)
C74 C73 H73 119.2
H28A C28 H28B 107.8
C24 C28 H28A 109.0
C24 C28 H28B 109.0
C29 C28 H28A 109.0
C29 C28 H28B 109.0
C29 C28 C24 112.9(2)
N1 C1 H1A 109.6
N1 C1 H1B 109.6
N1 C1 C2 110.4(2)
H1A C1 H1B 108.1
C2 C1 H1A 109.6
C2 C1 H1B 109.6
C44 C48 H48A 108.7
C44 C48 H48B 108.7
H48A C48 H48B 107.6
C49 C48 C44 114.4(2)
C49 C48 H48A 108.7
C49 C48 H48B 108.7
O4 C8 C9 110.23(18)
O4 C8 H8 108.4
O4 C8 C7 104.39(18)
C9 C8 H8 108.4
C7 C8 C9 116.71(19)
C7 C8 H8 108.4
N2 C53 H53A 109.3
N2 C53 H53B 109.3
N2 C53 C54 111.6(2)
H53A C53 H53B 108.0
C54 C53 H53A 109.3
C54 C53 H53B 109.3
C102 C103 H10A 109.5
C102 C103 H10B 109.5
C102 C103 H10C 109.5
H10A C103 H10B 109.5
H10A C103 H10C 109.5
H10B C103 H10C 109.5
N2 C57 H57A 109.5
N2 C57 H57B 109.5
N2 C57 C56 110.5(2)
H57A C57 H57B 108.1
C56 C57 H57A 109.5
C56 C57 H57B 109.5
C50 C51 H51A 109.5
C50 C51 H51B 109.5
C50 C51 H51C 109.5
H51A C51 H51B 109.5
H51A C51 H51C 109.5
H51B C51 H51C 109.5
C25 C20 C6 123.9(2)
C21 C20 C25 118.5(2)
C21 C20 C6 117.3(2)
C15 C10 C6 120.6(2)
C15 C10 C11 119.5(3)
C11 C10 C6 119.8(2)
C40 C41 H41 119.5
C42 C41 C40 121.0(2)
C42 C41 H41 119.5
C48 C49 H49A 109.5
C48 C49 H49B 109.5
C48 C49 H49C 109.5
H49A C49 H49B 109.5
H49A C49 H49C 109.5
H49B C49 H49C 109.5
C31 C30 C9 120.9(2)
C35 C30 C31 118.8(2)
C35 C30 C9 120.2(2)
H90A C90 H90B 107.6
C86 C90 H90A 108.7
C86 C90 H90B 108.7
C86 C90 C91 114.0(2)
C91 C90 H90A 108.7
C91 C90 H90B 108.7
C22 C23 H23 119.2
C22 C23 C24 121.6(2)
C24 C23 H23 119.2
C21 C22 C23 118.6(3)
C21 C22 C26 119.9(2)
C23 C22 C26 121.5(2)
H99A C99 H99B 109.5
H99A C99 H99C 109.5
H99B C99 H99C 109.5
C98 C99 H99A 109.5
C98 C99 H99B 109.5
C98 C99 H99C 109.5
C44 C43 C42 121.7(2)
C44 C43 H43 119.2
C42 C43 H43 119.2
C92 C93 H93 119.5
C94 C93 C92 120.9(2)
C94 C93 H93 119.5
H10D C101 H10E 109.5
H10D C101 H10F 109.5
H10E C101 H10F 109.5
C100 C101 H10D 109.5
C100 C101 H10E 109.5
C100 C101 H10F 109.5
C84 C83 H83 119.5
C82 C83 C84 121.1(2)
C82 C83 H83 119.5
C102 C104 H10G 109.5
C102 C104 H10H 109.5
C102 C104 H10I 109.5
H10G C104 H10H 109.5
H10G C104 H10I 109.5
H10H C104 H10I 109.5
C57 C56 H56A 109.5
C57 C56 H56B 109.5
H56A C56 H56B 108.0
C55 C56 C57 110.9(2)
C55 C56 H56A 109.5
C55 C56 H56B 109.5
C22 C26 H26A 108.7
C22 C26 H26B 108.7
H26A C26 H26B 107.6
C27 C26 C22 114.2(2)
C27 C26 H26A 108.7
C27 C26 H26B 108.7
H78A C78 H78B 107.7
C74 C78 H78A 108.9
C74 C78 H78B 108.9
C79 C78 H78A 108.9
C79 C78 H78B 108.9
C79 C78 C74 113.3(2)
C25 C24 C28 120.7(2)
C23 C24 C25 118.6(2)
C23 C24 C28 120.8(2)
O3 C7 C8 102.94(18)
O3 C7 H7 108.7
O3 C7 C6 111.38(18)
C8 C7 H7 108.7
C8 C7 C6 116.2(2)
C6 C7 H7 108.7
C85 C86 C90 121.0(2)
C87 C86 C85 118.3(2)
C87 C86 C90 120.7(2)
C77 C76 C80 118.9(2)
C75 C76 C77 118.6(2)
C75 C76 C80 122.6(2)
C76 C75 H75 119.4
C76 C75 C74 121.2(2)
C74 C75 H75 119.4
C96 C100 C101 112.7(2)
C96 C100 H10J 109.1
C96 C100 H10K 109.1
C101 C100 H10J 109.1
C101 C100 H10K 109.1
H10J C100 H10K 107.8
C73 C74 C78 119.6(2)
C73 C74 C75 118.9(2)
C75 C74 C78 121.5(2)
C64 C68 H68A 109.0
C64 C68 H68B 109.0
C64 C68 C69 112.9(3)
H68A C68 H68B 107.8
C69 C68 H68A 109.0
C69 C68 H68B 109.0
C84 C88 H88A 109.3
C84 C88 H88B 109.3
C84 C88 C89 111.5(2)
H88A C88 H88B 108.0
C89 C88 H88A 109.3
C89 C88 H88B 109.3
C32 C36 H36A 109.2
C32 C36 H36B 109.2
C32 C36 C37 112.1(2)
H36A C36 H36B 107.9
C37 C36 H36A 109.2
C37 C36 H36B 109.2
C33 C34 C38 121.1(2)
C35 C34 C33 118.6(2)
C35 C34 C38 120.3(2)
C62 C63 H63 119.5
C64 C63 C62 120.9(2)
C64 C63 H63 119.5
C13 C12 C16 120.4(3)
C13 C12 C11 118.3(3)
C11 C12 C16 121.2(3)
C1 C2 H2A 109.6
C1 C2 H2B 109.6
H2A C2 H2B 108.1
C3 C2 C1 110.2(2)
C3 C2 H2A 109.6
C3 C2 H2B 109.6
C34 C38 H38A 108.8
C34 C38 H38B 108.8
H38A C38 H38B 107.7
C39 C38 C34 113.9(2)
C39 C38 H38A 108.8
C39 C38 H38B 108.8
O1 C6 C20 109.2(2)
O1 C6 C10 105.64(19)
O1 C6 C7 105.55(18)
C20 C6 C10 109.0(2)
C20 C6 C7 117.6(2)
C10 C6 C7 109.1(2)
C47 C46 H46A 109.3
C47 C46 H46B 109.3
C42 C46 C47 111.7(2)
C42 C46 H46A 109.3
C42 C46 H46B 109.3
H46A C46 H46B 107.9
C76 C80 H80A 108.0
C76 C80 H80B 108.0
H80A C80 H80B 107.2
C81 C80 C76 117.4(2)
C81 C80 H80A 108.0
C81 C80 H80B 108.0
N1 C5 H5A 109.5
N1 C5 H5B 109.5
N1 C5 C4 110.7(2)
H5A C5 H5B 108.1
C4 C5 H5A 109.5
C4 C5 H5B 109.5
C66 C65 H65 119.3
C64 C65 C66 121.5(2)
C64 C65 H65 119.3
C12 C16 H16A 109.1
C12 C16 H16B 109.1
H16A C16 H16B 107.8
C17 C16 C12 112.5(3)
C17 C16 H16A 109.1
C17 C16 H16B 109.1
C50 C52 H52A 109.5
C50 C52 H52B 109.5
C50 C52 H52C 109.5
H52A C52 H52B 109.5
H52A C52 H52C 109.5
H52B C52 H52C 109.5
C94 C98 C99 112.7(2)
C94 C98 H98A 109.1
C94 C98 H98B 109.1
C99 C98 H98A 109.1
C99 C98 H98B 109.1
H98A C98 H98B 107.8
H19A C19 H19B 109.5
H19A C19 H19C 109.5
H19B C19 H19C 109.5
C18 C19 H19A 109.5
C18 C19 H19B 109.5
C18 C19 H19C 109.5
C68 C69 H69A 109.5
C68 C69 H69B 109.5
C68 C69 H69C 109.5
H69A C69 H69B 109.5
H69A C69 H69C 109.5
H69B C69 H69C 109.5
C53 C54 H54A 109.5
C53 C54 H54B 109.5
C53 C54 C55 110.8(2)
H54A C54 H54B 108.1
C55 C54 H54A 109.5
C55 C54 H54B 109.5
C5 C4 H4A 109.5
C5 C4 H4B 109.5
C5 C4 C3 110.5(3)
H4A C4 H4B 108.1
C3 C4 H4A 109.5
C3 C4 H4B 109.5
C38 C39 H39A 109.5
C38 C39 H39B 109.5
C38 C39 H39C 109.5
H39A C39 H39B 109.5
H39A C39 H39C 109.5
H39B C39 H39C 109.5
H71A C71 H71B 109.5
H71A C71 H71C 109.5
H71B C71 H71C 109.5
C70 C71 H71A 109.5
C70 C71 H71B 109.5
C70 C71 H71C 109.5
O5 C58 C59 106.17(18)
O5 C58 C72 109.19(19)
O5 C58 C62 104.87(18)
C72 C58 C59 117.11(19)
C72 C58 C62 109.31(19)
C62 C58 C59 109.45(19)
C66 C70 C71 113.6(2)
C66 C70 H70A 108.9
C66 C70 H70B 108.9
C71 C70 H70A 108.9
C71 C70 H70B 108.9
H70A C70 H70B 107.7
C36 C37 H37A 109.5
C36 C37 H37B 109.5
C36 C37 H37C 109.5
H37A C37 H37B 109.5
H37A C37 H37C 109.5
H37B C37 H37C 109.5
C12 C13 H13 118.4
C12 C13 C14 123.2(3)
C14 C13 H13 118.4
C80 C81 H81A 109.5
C80 C81 H81B 109.5
C80 C81 H81C 109.5
H81A C81 H81B 109.5
H81A C81 H81C 109.5
H81B C81 H81C 109.5
C19 C18 H18A 109.2
C19 C18 H18B 109.2
C19 C18 C14 112.2(3)
H18A C18 H18B 107.9
C14 C18 H18A 109.2
C14 C18 H18B 109.2
C56 C55 C54 111.0(2)
C56 C55 H55A 109.4
C56 C55 H55B 109.4
C54 C55 H55A 109.4
C54 C55 H55B 109.4
H55A C55 H55B 108.0
C10 C15 H15 119.3
C14 C15 C10 121.4(3)
C14 C15 H15 119.3
C2 C3 C4 110.9(3)
C2 C3 H3A 109.5
C2 C3 H3B 109.5
C4 C3 H3A 109.5
C4 C3 H3B 109.5
H3A C3 H3B 108.0
C13 C14 C18 121.8(3)
C15 C14 C13 116.9(3)
C15 C14 C18 121.0(3)
C16 C17 H17A 109.5
C16 C17 H17B 109.5
C16 C17 H17C 109.5
H17A C17 H17B 109.5
H17A C17 H17C 109.5
H17B C17 H17C 109.5
C26 C27 H27A 109.5
C26 C27 H27B 109.5
C26 C27 H27C 109.5
H27A C27 H27B 109.5
H27A C27 H27C 109.5
H27B C27 H27C 109.5
C78 C79 H79A 109.5
C78 C79 H79B 109.5
C78 C79 H79C 109.5
H79A C79 H79B 109.5
H79A C79 H79C 109.5
H79B C79 H79C 109.5
C88 C89 H89A 109.5
C88 C89 H89B 109.5
C88 C89 H89C 109.5
H89A C89 H89B 109.5
H89A C89 H89C 109.5
H89B C89 H89C 109.5
C90 C91 H91A 109.5
C90 C91 H91B 109.5
C90 C91 H91C 109.5
H91A C91 H91B 109.5
H91A C91 H91C 109.5
H91B C91 H91C 109.5
C10 C11 H11 119.8
C12 C11 C10 120.5(3)
C12 C11 H11 119.8
C28 C29 H29A 109.5
C28 C29 H29B 109.5
C28 C29 H29C 109.5
H29A C29 H29B 109.5
H29A C29 H29C 109.5
H29B C29 H29C 109.5

loop_
_geom_bond_atom_site_label_1
_geom_bond_atom_site_label_2
_geom_bond_distance
P1 O2 1.6600(17)
P1 O1 1.6643(18)
P1 N1 1.647(2)
P2 O6 1.6562(17)
P2 O5 1.6629(17)
P2 N2 1.651(2)
O6 C61 1.443(3)
O4 C50 1.440(3)
O4 C8 1.424(3)
O3 C50 1.427(3)
O3 C7 1.428(3)
O7 C59 1.431(3)
O7 C102 1.427(3)
O5 C58 1.440(3)
O2 C9 1.442(3)
C40 C45 1.389(3)
C40 C9 1.538(3)
C40 C41 1.403(3)
O8 C60 1.426(3)
O8 C102 1.438(3)
O1 C6 1.443(3)
C33 H33 0.9500
C33 C32 1.389(4)
C33 C34 1.393(4)
N2 C53 1.466(3)
N2 C57 1.468(3)
C92 C97 1.389(3)
C92 C61 1.537(3)
C92 C93 1.400(3)
C60 H60 1.0000
C60 C59 1.539(3)
C60 C61 1.567(3)
C67 H67 0.9500
C67 C62 1.396(4)
C67 C66 1.389(4)
C59 H59 1.0000
C59 C58 1.554(3)
C96 C95 1.383(4)
C96 C97 1.400(3)
C96 C100 1.509(3)
C31 H31 0.9500
C31 C32 1.391(4)
C31 C30 1.397(3)
C72 C77 1.388(3)
C72 C73 1.398(4)
C72 C58 1.535(3)
C85 H85 0.9500
C85 C84 1.391(4)
C85 C86 1.394(4)
C95 H95 0.9500
C95 C94 1.392(4)
C45 H45 0.9500
C45 C44 1.397(3)
N1 C1 1.463(3)
N1 C5 1.461(3)
C94 C93 1.391(4)
C94 C98 1.516(3)
C77 H77 0.9500
C77 C76 1.399(4)
C102 C103 1.520(3)
C102 C104 1.515(3)
C47 H47A 0.9800
C47 H47B 0.9800
C47 H47C 0.9800
C47 C46 1.530(4)
C62 C63 1.396(4)
C62 C58 1.542(3)
C50 C51 1.514(3)
C50 C52 1.516(4)
C25 H25 0.9500
C25 C20 1.396(4)
C25 C24 1.397(4)
C84 C83 1.399(4)
C84 C88 1.513(4)
C35 H35 0.9500
C35 C30 1.393(3)
C35 C34 1.393(4)
C44 C48 1.522(3)
C44 C43 1.389(4)
C82 C61 1.524(3)
C82 C87 1.397(3)
C82 C83 1.394(4)
C9 C8 1.559(3)
C9 C30 1.529(3)
C21 H21 0.9500
C21 C20 1.395(4)
C21 C22 1.387(4)
C97 H97 0.9500
C66 C65 1.395(4)
C66 C70 1.507(4)
C32 C36 1.513(4)
C42 C41 1.388(3)
C42 C43 1.397(4)
C42 C46 1.515(3)
C64 C68 1.518(4)
C64 C63 1.390(4)
C64 C65 1.394(4)
C87 H87 0.9500
C87 C86 1.392(4)
C73 H73 0.9500
C73 C74 1.384(4)
C28 H28A 0.9900
C28 H28B 0.9900
C28 C24 1.512(4)
C28 C29 1.481(5)
C1 H1A 0.9900
C1 H1B 0.9900
C1 C2 1.524(4)
C48 H48A 0.9900
C48 H48B 0.9900
C48 C49 1.521(4)
C8 H8 1.0000
C8 C7 1.538(3)
C53 H53A 0.9900
C53 H53B 0.9900
C53 C54 1.521(4)
C103 H10A 0.9800
C103 H10B 0.9800
C103 H10C 0.9800
C57 H57A 0.9900
C57 H57B 0.9900
C57 C56 1.523(4)
C51 H51A 0.9800
C51 H51B 0.9800
C51 H51C 0.9800
C20 C6 1.532(4)
C10 C6 1.537(3)
C10 C15 1.398(4)
C10 C11 1.398(4)
C41 H41 0.9500
C49 H49A 0.9800
C49 H49B 0.9800
C49 H49C 0.9800
C90 H90A 0.9900
C90 H90B 0.9900
C90 C86 1.514(4)
C90 C91 1.514(4)
C23 H23 0.9500
C23 C22 1.387(4)
C23 C24 1.395(4)
C22 C26 1.520(4)
C99 H99A 0.9800
C99 H99B 0.9800
C99 H99C 0.9800
C99 C98 1.534(4)
C43 H43 0.9500
C93 H93 0.9500
C101 H10D 0.9800
C101 H10E 0.9800
C101 H10F 0.9800
C101 C100 1.521(4)
C83 H83 0.9500
C104 H10G 0.9800
C104 H10H 0.9800
C104 H10I 0.9800
C56 H56A 0.9900
C56 H56B 0.9900
C56 C55 1.519(4)
C26 H26A 0.9900
C26 H26B 0.9900
C26 C27 1.511(4)
C78 H78A 0.9900
C78 H78B 0.9900
C78 C74 1.518(4)
C78 C79 1.513(4)
C7 H7 1.0000
C7 C6 1.555(3)
C76 C75 1.389(4)
C76 C80 1.521(4)
C75 H75 0.9500
C75 C74 1.395(4)
C100 H10J 0.9900
C100 H10K 0.9900
C68 H68A 0.9900
C68 H68B 0.9900
C68 C69 1.526(5)
C88 H88A 0.9900
C88 H88B 0.9900
C88 C89 1.524(4)
C36 H36A 0.9900
C36 H36B 0.9900
C36 C37 1.528(4)
C34 C38 1.517(4)
C63 H63 0.9500
C12 C16 1.534(5)
C12 C13 1.390(5)
C12 C11 1.394(4)
C2 H2A 0.9900
C2 H2B 0.9900
C2 C3 1.524(4)
C38 H38A 0.9900
C38 H38B 0.9900
C38 C39 1.515(4)
C46 H46A 0.9900
C46 H46B 0.9900
C80 H80A 0.9900
C80 H80B 0.9900
C80 C81 1.505(4)
C5 H5A 0.9900
C5 H5B 0.9900
C5 C4 1.514(4)
C65 H65 0.9500
C16 H16A 0.9900
C16 H16B 0.9900
C16 C17 1.485(6)
C52 H52A 0.9800
C52 H52B 0.9800
C52 H52C 0.9800
C98 H98A 0.9900
C98 H98B 0.9900
C19 H19A 0.9800
C19 H19B 0.9800
C19 H19C 0.9800
C19 C18 1.511(4)
C69 H69A 0.9800
C69 H69B 0.9800
C69 H69C 0.9800
C54 H54A 0.9900
C54 H54B 0.9900
C54 C55 1.526(4)
C4 H4A 0.9900
C4 H4B 0.9900
C4 C3 1.526(5)
C39 H39A 0.9800
C39 H39B 0.9800
C39 H39C 0.9800
C71 H71A 0.9800
C71 H71B 0.9800
C71 H71C 0.9800
C71 C70 1.532(4)
C70 H70A 0.9900
C70 H70B 0.9900
C37 H37A 0.9800
C37 H37B 0.9800
C37 H37C 0.9800
C13 H13 0.9500
C13 C14 1.400(5)
C81 H81A 0.9800
C81 H81B 0.9800
C81 H81C 0.9800
C18 H18A 0.9900
C18 H18B 0.9900
C18 C14 1.517(4)
C55 H55A 0.9900
C55 H55B 0.9900
C15 H15 0.9500
C15 C14 1.397(4)
C3 H3A 0.9900
C3 H3B 0.9900
C17 H17A 0.9800
C17 H17B 0.9800
C17 H17C 0.9800
C27 H27A 0.9800
C27 H27B 0.9800
C27 H27C 0.9800
C79 H79A 0.9800
C79 H79B 0.9800
C79 H79C 0.9800
C89 H89A 0.9800
C89 H89B 0.9800
C89 H89C 0.9800
C91 H91A 0.9800
C91 H91B 0.9800
C91 H91C 0.9800
C11 H11 0.9500
C29 H29A 0.9800
C29 H29B 0.9800
C29 H29C 0.9800
